data_4507664
loop_
_publ_author_name
'Jin, Feng'
'Zhang, Ying'
'Wang, Hui-Zhen'
'Zhu, Hui-Zhi'
'Yan, Yan'
'Zhang, Jun'
'Wu, Jie-Ying'
'Tian, Yu-Peng'
'Zhou, Hong-Ping'

_publ_section_title
;
 Diverse Structural Ag(I) Supramolecular Complexes Constructed from
 Multidentate Dicyanoisophorone-Based Ligands: Structures and Enhanced
 Luminescence
;
_journal_issue 5
_journal_name_full 'Crystal Growth &amp; Design'
_journal_page_first 1978
_journal_paper_doi 10.1021/cg400025j
_journal_volume 13
_journal_year 2013
_chemical_formula_sum 'C21 H20 Ag N4 O3'
_chemical_formula_weight 484.28
_chemical_name_systematic
;
 ?
;
_space_group_IT_number 14
_symmetry_cell_setting monoclinic
_symmetry_space_group_name_Hall '-P 2ybc'
_symmetry_space_group_name_H-M 'P 1 21/c 1'
_atom_sites_solution_hydrogens geom
_atom_sites_solution_primary direct
_atom_sites_solution_secondary difmap
_audit_creation_method SHELXL-97
_cell_angle_alpha 90.000(5)
_cell_angle_beta 95.090(5)
_cell_angle_gamma 90.000(5)
_cell_formula_units_Z 4
_cell_length_a 12.774(5)
_cell_length_b 10.380(5)
_cell_length_c 16.042(5)
_cell_measurement_reflns_used 4374
_cell_measurement_temperature 298(2)
_cell_measurement_theta_max 23.16
_cell_measurement_theta_min 2.34
_cell_volume 2118.7(15)
_computing_cell_refinement 'Bruker SMART'
_computing_data_collection 'Bruker SMART'
_computing_data_reduction 'Bruker SAINT'
_computing_molecular_graphics 'Bruker SHELXTL'
_computing_publication_material 'Bruker SHELXTL'
_computing_structure_refinement 'SHELXL-97 (Sheldrick, 1997)'
_computing_structure_solution 'SHELXS-97 (Sheldrick, 1990)'
_diffrn_ambient_temperature 298(2)
_diffrn_measured_fraction_theta_full 0.999
_diffrn_measured_fraction_theta_max 0.999
_diffrn_measurement_device_type 'CCD area detector'
_diffrn_measurement_method 'phi and omega scans'
_diffrn_radiation_monochromator graphite
_diffrn_radiation_source 'fine-focus sealed tube'
_diffrn_radiation_type MoK\a
_diffrn_radiation_wavelength 0.71069
_diffrn_reflns_av_R_equivalents 0.0288
_diffrn_reflns_av_sigmaI/netI 0.0271
_diffrn_reflns_limit_h_max 15
_diffrn_reflns_limit_h_min -15
_diffrn_reflns_limit_k_max 12
_diffrn_reflns_limit_k_min -11
_diffrn_reflns_limit_l_max 18
_diffrn_reflns_limit_l_min -19
_diffrn_reflns_number 14696
_diffrn_reflns_theta_full 25.00
_diffrn_reflns_theta_max 25.00
_diffrn_reflns_theta_min 1.60
_exptl_absorpt_coefficient_mu 0.980
_exptl_absorpt_correction_T_max 0.8281
_exptl_absorpt_correction_T_min 0.7576
_exptl_absorpt_correction_type multi-scan
_exptl_absorpt_process_details sadabs
_exptl_crystal_colour yellow
_exptl_crystal_density_diffrn 1.518
_exptl_crystal_density_method 'not measured'
_exptl_crystal_description plate
_exptl_crystal_F_000 980
_exptl_crystal_size_max 0.30
_exptl_crystal_size_mid 0.20
_exptl_crystal_size_min 0.20
_refine_diff_density_max 0.497
_refine_diff_density_min -0.321
_refine_diff_density_rms 0.052
_refine_ls_extinction_method none
_refine_ls_goodness_of_fit_ref 1.022
_refine_ls_hydrogen_treatment constr
_refine_ls_matrix_type full
_refine_ls_number_parameters 264
_refine_ls_number_reflns 3735
_refine_ls_number_restraints 36
_refine_ls_restrained_S_all 1.083
_refine_ls_R_factor_all 0.0461
_refine_ls_R_factor_gt 0.0318
_refine_ls_shift/su_max 0.002
_refine_ls_shift/su_mean 0.000
_refine_ls_structure_factor_coef Fsqd
_refine_ls_weighting_details 'calc w=1/[\s^2^(Fo^2^)+(0.0396P)^2^+1.0206P] where P=(Fo^2^+2Fc^2^)/3'
_refine_ls_weighting_scheme calc
_refine_ls_wR_factor_gt 0.0766
_refine_ls_wR_factor_ref 0.0859
_reflns_number_gt 2860
_reflns_number_total 3735
_reflns_threshold_expression >2sigma(I)
_cod_data_source_file cg400025j_si_006.cif
_cod_data_source_block j
_cod_depositor_comments
;
The following automatic conversions were performed:

'_symmetry_cell_setting' value 'Monoclinic' changed to 'monoclinic'
according to /home/saulius/struct/CIF-dictionaries/cif_core.dic
dictionary named 'cif_core.dic' version 2.4.2 from 2011-04-26.

Automatic conversion script
Id: cif_fix_values 1891 2012-01-12 08:04:46Z andrius 
;
_cod_original_sg_symbol_H-M 'P2(1)/c  '
_cod_database_code 4507664

loop_
_symmetry_equiv_pos_as_xyz
'x, y, z'
'-x, y+1/2, -z+1/2'
'-x, -y, -z'
'x, -y-1/2, z-1/2'

loop_
_atom_site_label
_atom_site_type_symbol
_atom_site_fract_x
_atom_site_fract_y
_atom_site_fract_z
_atom_site_U_iso_or_equiv
_atom_site_adp_type
_atom_site_occupancy
_atom_site_symmetry_multiplicity
_atom_site_calc_flag
_atom_site_refinement_flags
Ag1 Ag 0.85626(2) 1.07760(3) 0.933521(16) 0.06748(14) Uani 1 1 d .
N1 N 0.8789(2) 1.0913(2) 0.79835(16) 0.0463(6) Uani 1 1 d .
C11 C 0.6871(2) 0.4341(3) 0.72682(19) 0.0433(7) Uani 1 1 d .
C5 C 0.8509(2) 0.9993(3) 0.74073(18) 0.0422(7) Uani 1 1 d .
C16 C 0.6825(2) 0.3330(3) 0.67264(18) 0.0430(7) Uani 1 1 d .
C6 C 0.7995(2) 0.8843(3) 0.77078(19) 0.0451(7) Uani 1 1 d .
H6 H 0.7768 0.8873 0.8243 0.054 Uiso 1 1 calc R
C7 C 0.7828(2) 0.7762(3) 0.72767(19) 0.0470(7) Uani 1 1 d .
H7 H 0.8021 0.7762 0.6731 0.056 Uiso 1 1 calc R
C10 C 0.7319(2) 0.5552(3) 0.70476(19) 0.0471(8) Uani 1 1 d .
H10 H 0.7580 0.5631 0.6527 0.057 Uiso 1 1 calc R
C18 C 0.6347(3) 0.2129(3) 0.6910(2) 0.0526(8) Uani 1 1 d .
C17 C 0.7246(2) 0.3425(3) 0.5934(2) 0.0477(7) Uani 1 1 d .
C13 C 0.6969(2) 0.5120(3) 0.87687(19) 0.0484(7) Uani 1 1 d .
C9 C 0.6979(3) 0.6495(3) 0.84185(19) 0.0484(7) Uani 1 1 d .
H9A H 0.6272 0.6840 0.8390 0.058 Uiso 1 1 calc R
H9B H 0.7419 0.7029 0.8802 0.058 Uiso 1 1 calc R
C12 C 0.6420(3) 0.4242(3) 0.8099(2) 0.0511(8) Uani 1 1 d .
H12A H 0.6476 0.3357 0.8291 0.061 Uiso 1 1 calc R
H12B H 0.5680 0.4463 0.8026 0.061 Uiso 1 1 calc R
C8 C 0.7375(2) 0.6576(3) 0.75670(18) 0.0441(7) Uani 1 1 d .
C2 C 0.9500(3) 1.2162(3) 0.6919(2) 0.0567(8) Uani 1 1 d .
H2 H 0.9835 1.2912 0.6768 0.068 Uiso 1 1 calc R
N3 N 0.7609(2) 1.1466(3) 1.03163(18) 0.0592(7) Uani 1 1 d .
O1 O 0.9638(3) 0.8772(3) 0.9691(2) 0.0948(9) Uani 1 1 d U
C3 C 0.9218(3) 1.1232(3) 0.6333(2) 0.0569(9) Uani 1 1 d .
H3 H 0.9364 1.1339 0.5779 0.068 Uiso 1 1 calc R
C4 C 0.8718(3) 1.0144(3) 0.6577(2) 0.0527(8) Uani 1 1 d .
H4 H 0.8518 0.9508 0.6187 0.063 Uiso 1 1 calc R
C21 C 0.5541(6) 0.8902(9) -0.0040(8) 0.144(3) Uani 1 1 d D
H21 H 0.5905 0.8130 -0.0068 0.173 Uiso 1 1 calc R
N2 N 0.5963(3) 0.1180(3) 0.7063(2) 0.0812(10) Uani 1 1 d .
O3 O 0.9566(3) 0.7157(3) 1.04603(19) 0.0997(10) Uani 1 1 d .
C1 C 0.9282(3) 1.1968(3) 0.7727(2) 0.0543(8) Uani 1 1 d .
H1 H 0.9485 1.2598 0.8121 0.065 Uiso 1 1 calc R
C14 C 0.6357(3) 0.5093(4) 0.9547(2) 0.0731(11) Uani 1 1 d .
H14A H 0.6343 0.4229 0.9759 0.110 Uiso 1 1 calc R
H14B H 0.5651 0.5385 0.9402 0.110 Uiso 1 1 calc R
H14C H 0.6694 0.5649 0.9967 0.110 Uiso 1 1 calc R
N4 N 0.9112(3) 0.8050(3) 1.01066(18) 0.0617(7) Uani 1 1 d U
O2 O 0.8177(2) 0.8247(4) 1.0121(2) 0.1042(10) Uani 1 1 d U
C15 C 0.8095(3) 0.4663(4) 0.9003(2) 0.0644(9) Uani 1 1 d .
H15A H 0.8427 0.5218 0.9426 0.097 Uiso 1 1 calc R
H15B H 0.8482 0.4686 0.8517 0.097 Uiso 1 1 calc R
H15C H 0.8084 0.3797 0.9213 0.097 Uiso 1 1 calc R
C19 C 0.4467(5) 1.0315(11) 0.0662(7) 0.141(3) Uani 1 1 d D
H19 H 0.4090 1.0525 0.1113 0.169 Uiso 1 1 calc R
C20 C 0.5027(7) 0.9157(9) 0.0678(5) 0.140(3) Uani 1 1 d D
H20 H 0.5057 0.8598 0.1132 0.168 Uiso 1 1 calc R

loop_
_atom_site_aniso_label
_atom_site_aniso_U_11
_atom_site_aniso_U_22
_atom_site_aniso_U_33
_atom_site_aniso_U_23
_atom_site_aniso_U_13
_atom_site_aniso_U_12
Ag1 0.0966(3) 0.0646(2) 0.04326(18) -0.00730(13) 0.01774(14) -0.00321(15)
N1 0.0571(15) 0.0429(15) 0.0392(14) -0.0021(11) 0.0063(12) -0.0010(12)
C11 0.0451(16) 0.0443(17) 0.0406(17) 0.0031(14) 0.0048(13) -0.0004(13)
C5 0.0455(16) 0.0395(17) 0.0415(17) 0.0005(13) 0.0032(13) 0.0028(13)
C16 0.0473(16) 0.0439(17) 0.0379(16) 0.0007(13) 0.0049(13) -0.0032(13)
C6 0.0537(18) 0.0443(17) 0.0386(17) 0.0019(14) 0.0103(14) 0.0018(14)
C7 0.0596(19) 0.0458(18) 0.0364(16) 0.0019(14) 0.0091(14) -0.0036(14)
C10 0.0585(19) 0.0476(19) 0.0361(17) 0.0006(14) 0.0093(14) -0.0041(14)
C18 0.0520(19) 0.052(2) 0.055(2) -0.0030(16) 0.0079(15) -0.0032(16)
C17 0.0546(19) 0.0406(18) 0.0474(19) -0.0050(14) 0.0019(16) -0.0011(14)
C13 0.0604(19) 0.0471(18) 0.0394(17) 0.0011(14) 0.0139(14) 0.0030(15)
C9 0.0597(19) 0.0453(18) 0.0415(17) -0.0017(14) 0.0109(14) 0.0008(14)
C12 0.0594(19) 0.0481(18) 0.0482(19) 0.0038(15) 0.0179(15) -0.0048(15)
C8 0.0520(17) 0.0449(18) 0.0359(16) 0.0032(14) 0.0062(13) 0.0019(14)
C2 0.057(2) 0.054(2) 0.059(2) 0.0079(17) 0.0058(16) -0.0121(16)
N3 0.0746(19) 0.0557(18) 0.0484(17) 0.0017(14) 0.0107(15) 0.0009(14)
O1 0.112(2) 0.0805(18) 0.096(2) 0.0112(16) 0.0297(17) 0.0032(16)
C3 0.065(2) 0.063(2) 0.0433(19) 0.0070(17) 0.0115(16) -0.0033(17)
C4 0.071(2) 0.0472(19) 0.0407(18) -0.0006(15) 0.0100(15) -0.0036(16)
C21 0.089(4) 0.117(6) 0.221(10) -0.075(7) -0.012(6) 0.019(4)
N2 0.083(2) 0.058(2) 0.103(3) 0.0024(19) 0.015(2) -0.0183(18)
O3 0.131(3) 0.097(2) 0.070(2) 0.0255(17) 0.0073(18) 0.032(2)
C1 0.065(2) 0.0483(19) 0.049(2) -0.0031(16) 0.0016(16) -0.0076(16)
C14 0.100(3) 0.069(3) 0.055(2) 0.0034(19) 0.036(2) 0.001(2)
N4 0.0742(18) 0.0661(18) 0.0466(16) -0.0070(14) 0.0150(14) 0.0062(15)
O2 0.0794(17) 0.144(3) 0.091(2) -0.0203(19) 0.0165(16) 0.0134(18)
C15 0.077(2) 0.063(2) 0.053(2) 0.0069(18) 0.0038(18) 0.0053(19)
C19 0.080(4) 0.177(8) 0.166(8) -0.087(6) 0.018(5) -0.019(5)
C20 0.112(5) 0.145(7) 0.154(7) -0.006(5) -0.041(5) -0.039(5)

loop_
_atom_type_symbol
_atom_type_description
_atom_type_scat_dispersion_real
_atom_type_scat_dispersion_imag
_atom_type_scat_source
C C 0.0033 0.0016 'International Tables Vol C Tables 4.2.6.8 and 6.1.1.4'
H H 0.0000 0.0000 'International Tables Vol C Tables 4.2.6.8 and 6.1.1.4'
N N 0.0061 0.0033 'International Tables Vol C Tables 4.2.6.8 and 6.1.1.4'
O O 0.0106 0.0060 'International Tables Vol C Tables 4.2.6.8 and 6.1.1.4'
Ag Ag -0.8971 1.1015 'International Tables Vol C Tables 4.2.6.8 and 6.1.1.4'

loop_
_geom_angle_atom_site_label_1
_geom_angle_atom_site_label_2
_geom_angle_atom_site_label_3
_geom_angle
_geom_angle_site_symmetry_1
N3 Ag1 N1 144.04(10) .
N3 Ag1 O1 115.58(11) .
N1 Ag1 O1 99.08(10) .
C1 N1 C5 117.9(3) .
C1 N1 Ag1 117.1(2) .
C5 N1 Ag1 124.94(19) .
C16 C11 C10 120.8(3) .
C16 C11 C12 121.1(3) .
C10 C11 C12 118.1(3) .
N1 C5 C4 120.9(3) .
N1 C5 C6 116.7(3) .
C4 C5 C6 122.5(3) .
C11 C16 C17 121.2(3) .
C11 C16 C18 122.4(3) .
C17 C16 C18 116.4(3) .
C7 C6 C5 125.1(3) .
C7 C6 H6 117.5 .
C5 C6 H6 117.5 .
C6 C7 C8 126.9(3) .
C6 C7 H7 116.6 .
C8 C7 H7 116.6 .
C8 C10 C11 122.5(3) .
C8 C10 H10 118.7 .
C11 C10 H10 118.7 .
N2 C18 C16 179.4(4) .
N3 C17 C16 177.3(3) 4_575
C12 C13 C15 110.5(3) .
C12 C13 C14 109.1(3) .
C15 C13 C14 109.3(3) .
C12 C13 C9 108.4(3) .
C15 C13 C9 109.8(3) .
C14 C13 C9 109.7(3) .
C8 C9 C13 113.6(2) .
C8 C9 H9A 108.8 .
C13 C9 H9A 108.8 .
C8 C9 H9B 108.8 .
C13 C9 H9B 108.8 .
H9A C9 H9B 107.7 .
C11 C12 C13 113.2(3) .
C11 C12 H12A 108.9 .
C13 C12 H12A 108.9 .
C11 C12 H12B 108.9 .
C13 C12 H12B 108.9 .
H12A C12 H12B 107.7 .
C10 C8 C7 118.1(3) .
C10 C8 C9 120.9(3) .
C7 C8 C9 121.0(3) .
C1 C2 C3 118.9(3) .
C1 C2 H2 120.5 .
C3 C2 H2 120.5 .
C17 N3 Ag1 162.5(3) 4_576
N4 O1 Ag1 108.0(2) .
C4 C3 C2 118.9(3) .
C4 C3 H3 120.5 .
C2 C3 H3 120.5 .
C3 C4 C5 120.0(3) .
C3 C4 H4 120.0 .
C5 C4 H4 120.0 .
C19 C21 C20 123.1(7) 3_675
C19 C21 H21 118.4 3_675
C20 C21 H21 118.4 .
N1 C1 C2 123.4(3) .
N1 C1 H1 118.3 .
C2 C1 H1 118.3 .
C13 C14 H14A 109.5 .
C13 C14 H14B 109.5 .
H14A C14 H14B 109.5 .
C13 C14 H14C 109.5 .
H14A C14 H14C 109.5 .
H14B C14 H14C 109.5 .
O3 N4 O2 123.6(4) .
O3 N4 O1 117.1(3) .
O2 N4 O1 119.3(4) .
C13 C15 H15A 109.5 .
C13 C15 H15B 109.5 .
H15A C15 H15B 109.5 .
C13 C15 H15C 109.5 .
H15A C15 H15C 109.5 .
H15B C15 H15C 109.5 .
C21 C19 C20 121.8(7) 3_675
C21 C19 H19 119.1 3_675
C20 C19 H19 119.1 .
C19 C20 C21 115.0(6) .
C19 C20 H20 122.5 .
C21 C20 H20 122.5 .

loop_
_geom_bond_atom_site_label_1
_geom_bond_atom_site_label_2
_geom_bond_distance
_geom_bond_site_symmetry_2
Ag1 N3 2.194(3) .
Ag1 N1 2.218(3) .
Ag1 O1 2.530(3) .
N1 C1 1.346(4) .
N1 C5 1.354(4) .
C11 C16 1.361(4) .
C11 C10 1.437(4) .
C11 C12 1.502(4) .
C5 C4 1.391(4) .
C5 C6 1.465(4) .
C16 C17 1.427(4) .
C16 C18 1.431(5) .
C6 C7 1.325(4) .
C6 H6 0.9300 .
C7 C8 1.454(4) .
C7 H7 0.9300 .
C10 C8 1.349(4) .
C10 H10 0.9300 .
C18 N2 1.137(4) .
C17 N3 1.136(4) 4_575
C13 C12 1.530(5) .
C13 C15 1.530(5) .
C13 C14 1.530(4) .
C13 C9 1.534(4) .
C9 C8 1.500(4) .
C9 H9A 0.9700 .
C9 H9B 0.9700 .
C12 H12A 0.9700 .
C12 H12B 0.9700 .
C2 C1 1.365(5) .
C2 C3 1.373(5) .
C2 H2 0.9300 .
N3 C17 1.136(4) 4_576
O1 N4 1.240(4) .
C3 C4 1.372(5) .
C3 H3 0.9300 .
C4 H4 0.9300 .
C21 C19 1.286(9) 3_675
C21 C20 1.400(5) .
C21 H21 0.9300 .
O3 N4 1.208(4) .
C1 H1 0.9300 .
C14 H14A 0.9600 .
C14 H14B 0.9600 .
C14 H14C 0.9600 .
N4 O2 1.214(4) .
C15 H15A 0.9600 .
C15 H15B 0.9600 .
C15 H15C 0.9600 .
C19 C21 1.286(9) 3_675
C19 C20 1.398(5) .
C19 H19 0.9300 .
C20 H20 0.9300 .

loop_
_geom_torsion_atom_site_label_1
_geom_torsion_atom_site_label_2
_geom_torsion_atom_site_label_3
_geom_torsion_atom_site_label_4
_geom_torsion
_geom_torsion_site_symmetry_1
_geom_torsion_site_symmetry_4
N3 Ag1 N1 C1 77.7(3) . .
O1 Ag1 N1 C1 -117.5(2) . .
N3 Ag1 N1 C5 -105.2(3) . .
O1 Ag1 N1 C5 59.5(2) . .
C1 N1 C5 C4 -0.6(4) . .
Ag1 N1 C5 C4 -177.6(2) . .
C1 N1 C5 C6 178.7(3) . .
Ag1 N1 C5 C6 1.6(4) . .
C10 C11 C16 C17 1.9(5) . .
C12 C11 C16 C17 179.5(3) . .
C10 C11 C16 C18 -177.4(3) . .
C12 C11 C16 C18 0.3(5) . .
N1 C5 C6 C7 -167.9(3) . .
C4 C5 C6 C7 11.2(5) . .
C5 C6 C7 C8 176.3(3) . .
C16 C11 C10 C8 179.8(3) . .
C12 C11 C10 C8 2.0(5) . .
C11 C16 C18 N2 9(44) . .
C17 C16 C18 N2 -171(100) . .
C11 C16 C17 N3 30(8) . 4_575
C18 C16 C17 N3 -151(8) . 4_575
C12 C13 C9 C8 -49.8(3) . .
C15 C13 C9 C8 71.0(3) . .
C14 C13 C9 C8 -168.7(3) . .
C16 C11 C12 C13 152.0(3) . .
C10 C11 C12 C13 -30.3(4) . .
C15 C13 C12 C11 -67.8(4) . .
C14 C13 C12 C11 172.0(3) . .
C9 C13 C12 C11 52.6(3) . .
C11 C10 C8 C7 -179.0(3) . .
C11 C10 C8 C9 0.9(5) . .
C6 C7 C8 C10 -176.5(3) . .
C6 C7 C8 C9 3.5(5) . .
C13 C9 C8 C10 24.5(4) . .
C13 C9 C8 C7 -155.6(3) . .
N1 Ag1 N3 C17 168.3(8) . 4_576
O1 Ag1 N3 C17 5.0(10) . 4_576
N3 Ag1 O1 N4 37.2(3) . .
N1 Ag1 O1 N4 -132.9(2) . .
C1 C2 C3 C4 0.6(5) . .
C2 C3 C4 C5 -0.3(5) . .
N1 C5 C4 C3 0.3(5) . .
C6 C5 C4 C3 -178.8(3) . .
C5 N1 C1 C2 0.9(5) . .
Ag1 N1 C1 C2 178.1(3) . .
C3 C2 C1 N1 -0.9(5) . .
Ag1 O1 N4 O3 -166.9(3) . .
Ag1 O1 N4 O2 15.1(4) . .
C21 C19 C20 C21 -2.1(12) 3_675 .
C19 C21 C20 C19 2.2(13) 3_675 .
